data_4301854
loop_
_publ_author_name
'Michael J\"ager'
'Rohan J. Kumar'
'Helmar G\"orls'
'Jonas Bergquist'
'Olof Johansson'

_publ_contact_author
;
                Olof Johansson
                Department of Photochemistry and Molecular Science
                Uppsala University
                Box 523, 751 20 
                Uppsala
                Sweden 
;
_publ_contact_author_email 'olof.johansson@fotomol.uu.se '
_publ_contact_author_fax +46-18-4716844
_publ_contact_author_phone +46-18-4713632
_publ_section_title
;
Facile Synthesis of Bistridentate RuII Complexes Based on
2,6-Di(quinolin-8-yl)pyridyl Ligands: Sensitizers with Microsecond 3MLCT
Excited State Lifetimes
;
_journal_name_full 'Inorganic Chemistry'
_journal_page_first 3228
_journal_page_last 3238
_journal_paper_doi 10.1021/ic802342t
_journal_volume 48
_journal_year 2009
_chemical_formula_moiety 'C46 H30 N6 Ru, 2(F6 P)'
_chemical_formula_sum 'C46 H30 F12 N6 P2 Ru'
_chemical_formula_weight 1057.77
_chemical_name_systematic
; 
 ? 
;
_space_group_IT_number 14
_symmetry_cell_setting monoclinic
_symmetry_space_group_name_Hall '-P 2ybc'
_symmetry_space_group_name_H-M 'P 1 21/c 1'
_atom_sites_solution_hydrogens geom
_atom_sites_solution_primary direct
_atom_sites_solution_secondary difmap
_audit_creation_method SHELXL-97
_cell_angle_alpha 90.00
_cell_angle_beta 94.901(2)
_cell_angle_gamma 90.00
_cell_formula_units_Z 2
_cell_length_a 7.7411(2)
_cell_length_b 22.3201(7)
_cell_length_c 11.5095(4)
_cell_measurement_reflns_used 12357
_cell_measurement_temperature 183(2)
_cell_measurement_theta_max 27.46
_cell_measurement_theta_min 2.64
_cell_volume 1981.37(11)
_computing_cell_refinement DENZO
_computing_data_collection COLLECT
_computing_data_reduction DENZO
_computing_molecular_graphics SHELXTL/PC
_computing_publication_material SHELXL-97
_computing_structure_refinement 'SHELXL-97 (Sheldrick, 1997)'
_computing_structure_solution 'SHELXS-97 (Sheldrick, 1990)'
_diffrn_ambient_temperature 183(2)
_diffrn_measured_fraction_theta_full 0.995
_diffrn_measured_fraction_theta_max 0.995
_diffrn_measurement_device_type KappaCCD
_diffrn_measurement_method 'phi- + omega-scan'
_diffrn_radiation_monochromator graphite
_diffrn_radiation_source 'fine-focus sealed tube'
_diffrn_radiation_type MoK\a
_diffrn_radiation_wavelength 0.71073
_diffrn_reflns_av_R_equivalents 0.0344
_diffrn_reflns_av_sigmaI/netI 0.0417
_diffrn_reflns_limit_h_max 10
_diffrn_reflns_limit_h_min -9
_diffrn_reflns_limit_k_max 28
_diffrn_reflns_limit_k_min -28
_diffrn_reflns_limit_l_max 13
_diffrn_reflns_limit_l_min -14
_diffrn_reflns_number 12357
_diffrn_reflns_theta_full 27.46
_diffrn_reflns_theta_max 27.46
_diffrn_reflns_theta_min 2.64
_exptl_absorpt_coefficient_mu 0.580
_exptl_absorpt_correction_type none
_exptl_crystal_colour red-brown
_exptl_crystal_density_diffrn 1.773
_exptl_crystal_density_method 'not measured'
_exptl_crystal_description prism
_exptl_crystal_F_000 1060
_exptl_crystal_size_max 0.06
_exptl_crystal_size_mid 0.05
_exptl_crystal_size_min 0.04
_refine_diff_density_max 0.467
_refine_diff_density_min -0.477
_refine_diff_density_rms 0.077
_refine_ls_extinction_method none
_refine_ls_goodness_of_fit_ref 1.001
_refine_ls_hydrogen_treatment constr
_refine_ls_matrix_type full
_refine_ls_number_parameters 304
_refine_ls_number_reflns 4503
_refine_ls_number_restraints 0
_refine_ls_restrained_S_all 1.001
_refine_ls_R_factor_all 0.0484
_refine_ls_R_factor_gt 0.0309
_refine_ls_shift/su_max 0.000
_refine_ls_shift/su_mean 0.000
_refine_ls_structure_factor_coef Fsqd
_refine_ls_weighting_details 'calc w=1/[\s^2^(Fo^2^)+(0.0329P)^2^+1.3342P] where P=(Fo^2^+2Fc^2^)/3'
_refine_ls_weighting_scheme calc
_refine_ls_wR_factor_gt 0.0686
_refine_ls_wR_factor_ref 0.0745
_reflns_number_gt 3587
_reflns_number_total 4503
_reflns_threshold_expression >2sigma(I)
_cod_data_source_file ic802342t_si_002_3.cif
_cod_data_source_block FO3653
_cod_depositor_comments
;
The following automatic conversions were performed:
'_exptl_absorpt_correction_type' value 'NONE' changed to 'none' according
to '/home/saulius/struct/CIF-dictionaries/cif_core.dic' dictionary named
'cif_core.dic' version 2.4.1 from 2010-06-29.

Automatic conversion script
Id: cif_fix_enum 1527 2010-12-29 10:47:43Z saulius 
;
_cod_original_cell_volume 1981.36(11)
_cod_original_sg_symbol_Hall -P2ybc
_cod_original_sg_symbol_H-M 'P 21/c'
_cod_database_code 4301854

loop_
_symmetry_equiv_pos_as_xyz
'x, y, z'
'-x, y+1/2, -z+1/2'
'-x, -y, -z'
'x, -y-1/2, z-1/2'

loop_
_atom_site_label
_atom_site_type_symbol
_atom_site_fract_x
_atom_site_fract_y
_atom_site_fract_z
_atom_site_U_iso_or_equiv
_atom_site_adp_type
_atom_site_occupancy
_atom_site_symmetry_multiplicity
_atom_site_calc_flag
_atom_site_refinement_flags
_atom_site_disorder_assembly
_atom_site_disorder_group
Ru1 Ru 0.0000 0.0000 0.0000 0.01480(7) Uani 1 2 d S . .
N1 N -0.0630(2) -0.09155(8) 0.00282(15) 0.0180(4) Uani 1 1 d . . .
N2 N -0.0975(2) 0.00503(8) 0.15870(15) 0.0186(4) Uani 1 1 d . . .
N3 N -0.2477(2) 0.02472(8) -0.07092(16) 0.0193(4) Uani 1 1 d . . .
C1 C -0.1122(3) -0.12244(10) -0.0932(2) 0.0227(5) Uani 1 1 d . . .
H1A H -0.1521 -0.1003 -0.1608 0.027 Uiso 1 1 calc R . .
C2 C -0.1097(3) -0.18512(10) -0.1026(2) 0.0277(5) Uani 1 1 d . . .
H2A H -0.1577 -0.2047 -0.1712 0.033 Uiso 1 1 calc R . .
C3 C -0.0366(3) -0.21683(10) -0.0105(2) 0.0297(6) Uani 1 1 d . . .
H3A H -0.0235 -0.2590 -0.0163 0.036 Uiso 1 1 calc R . .
C4 C 0.0197(3) -0.18707(10) 0.0936(2) 0.0263(5) Uani 1 1 d . . .
C5 C 0.1077(3) -0.21778(11) 0.1891(2) 0.0358(6) Uani 1 1 d . . .
H5A H 0.1291 -0.2596 0.1836 0.043 Uiso 1 1 calc R . .
C6 C 0.1613(3) -0.18775(12) 0.2880(2) 0.0370(6) Uani 1 1 d . . .
H6A H 0.2306 -0.2074 0.3486 0.044 Uiso 1 1 calc R . .
C7 C 0.1144(3) -0.12781(11) 0.3008(2) 0.0310(5) Uani 1 1 d . . .
H7A H 0.1466 -0.1083 0.3727 0.037 Uiso 1 1 calc R . .
C8 C 0.0227(3) -0.09560(10) 0.21239(19) 0.0229(5) Uani 1 1 d . . .
C9 C -0.0098(3) -0.12439(9) 0.1018(2) 0.0205(4) Uani 1 1 d . . .
C10 C -0.0562(3) -0.03754(10) 0.24225(19) 0.0223(5) Uani 1 1 d . . .
C11 C -0.1003(3) -0.02971(11) 0.3563(2) 0.0282(5) Uani 1 1 d . . .
H11A H -0.0722 -0.0597 0.4133 0.034 Uiso 1 1 calc R . .
C12 C -0.1845(3) 0.02166(12) 0.3858(2) 0.0309(5) Uani 1 1 d . . .
H12A H -0.2063 0.0290 0.4646 0.037 Uiso 1 1 calc R . .
C13 C -0.2365(3) 0.06209(11) 0.3005(2) 0.0293(5) Uani 1 1 d . . .
H13A H -0.2995 0.0967 0.3195 0.035 Uiso 1 1 calc R . .
C14 C -0.1975(3) 0.05267(9) 0.1860(2) 0.0220(5) Uani 1 1 d . . .
C15 C -0.2797(3) 0.09259(10) 0.0931(2) 0.0235(5) Uani 1 1 d . . .
C16 C -0.3376(3) 0.14867(11) 0.1252(2) 0.0307(5) Uani 1 1 d . . .
H16A H -0.3006 0.1635 0.2006 0.037 Uiso 1 1 calc R . .
C17 C -0.4478(3) 0.18426(11) 0.0512(3) 0.0367(6) Uani 1 1 d . . .
H17A H -0.4804 0.2230 0.0756 0.044 Uiso 1 1 calc R . .
C18 C -0.5082(3) 0.16339(11) -0.0554(3) 0.0360(6) Uani 1 1 d . . .
H18A H -0.5892 0.1864 -0.1032 0.043 Uiso 1 1 calc R . .
C19 C -0.4513(3) 0.10778(10) -0.0953(2) 0.0284(5) Uani 1 1 d . . .
C20 C -0.5078(3) 0.08611(11) -0.2073(2) 0.0322(6) Uani 1 1 d . . .
H20A H -0.5913 0.1079 -0.2555 0.039 Uiso 1 1 calc R . .
C21 C -0.4429(3) 0.03430(11) -0.2459(2) 0.0297(5) Uani 1 1 d . . .
H21A H -0.4866 0.0175 -0.3183 0.036 Uiso 1 1 calc R . .
C22 C -0.3096(3) 0.00597(10) -0.1763(2) 0.0237(5) Uani 1 1 d . . .
H22A H -0.2599 -0.0291 -0.2063 0.028 Uiso 1 1 calc R . .
C23 C -0.3266(2) 0.07366(9) -0.0241(2) 0.0211(5) Uani 1 1 d . . .
P1 P -0.35304(8) -0.14412(3) -0.43662(6) 0.03072(15) Uani 1 1 d . . .
F11 F -0.4062(3) -0.08004(8) -0.48830(17) 0.0686(6) Uani 1 1 d . . .
F12 F -0.3193(3) -0.16704(10) -0.56342(15) 0.0757(7) Uani 1 1 d . . .
F13 F -0.1558(2) -0.12475(9) -0.41464(19) 0.0698(6) Uani 1 1 d . . .
F14 F -0.5511(2) -0.16397(9) -0.45772(17) 0.0620(5) Uani 1 1 d . . .
F15 F -0.38752(19) -0.12150(7) -0.30916(13) 0.0424(4) Uani 1 1 d . . .
F16 F -0.3037(2) -0.20843(7) -0.38496(15) 0.0505(4) Uani 1 1 d . . .

loop_
_atom_site_aniso_label
_atom_site_aniso_U_11
_atom_site_aniso_U_22
_atom_site_aniso_U_33
_atom_site_aniso_U_23
_atom_site_aniso_U_13
_atom_site_aniso_U_12
Ru1 0.01357(11) 0.01454(12) 0.01600(12) 0.00065(10) -0.00039(8) -0.00145(9)
N1 0.0149(8) 0.0193(9) 0.0196(10) 0.0006(7) 0.0009(7) -0.0018(7)
N2 0.0165(8) 0.0195(9) 0.0197(9) -0.0014(8) 0.0006(6) -0.0046(7)
N3 0.0156(8) 0.0183(9) 0.0238(10) 0.0019(8) 0.0000(7) -0.0034(7)
C1 0.0192(10) 0.0224(11) 0.0260(13) -0.0024(9) -0.0002(9) -0.0014(8)
C2 0.0270(12) 0.0228(12) 0.0333(14) -0.0071(10) 0.0025(10) -0.0035(9)
C3 0.0308(13) 0.0161(11) 0.0435(16) -0.0020(10) 0.0099(11) -0.0034(9)
C4 0.0263(11) 0.0205(11) 0.0324(14) 0.0054(10) 0.0047(10) -0.0022(9)
C5 0.0436(15) 0.0235(13) 0.0408(16) 0.0117(11) 0.0056(12) 0.0053(11)
C6 0.0407(14) 0.0356(14) 0.0341(15) 0.0139(12) -0.0011(11) 0.0050(11)
C7 0.0322(13) 0.0334(13) 0.0267(14) 0.0078(11) -0.0012(10) -0.0014(10)
C8 0.0230(11) 0.0232(11) 0.0224(12) 0.0042(9) 0.0012(9) -0.0046(8)
C9 0.0177(10) 0.0182(10) 0.0259(12) 0.0043(9) 0.0044(8) -0.0032(8)
C10 0.0179(10) 0.0275(12) 0.0210(12) 0.0015(9) -0.0021(8) -0.0051(8)
C11 0.0258(11) 0.0360(14) 0.0220(13) 0.0019(10) -0.0016(9) -0.0050(10)
C12 0.0285(12) 0.0431(14) 0.0210(13) -0.0074(11) 0.0017(10) -0.0057(11)
C13 0.0261(12) 0.0344(13) 0.0278(13) -0.0089(11) 0.0043(10) -0.0019(10)
C14 0.0176(10) 0.0231(11) 0.0254(12) -0.0052(9) 0.0030(9) -0.0053(8)
C15 0.0159(10) 0.0220(11) 0.0333(13) -0.0002(10) 0.0058(9) -0.0014(8)
C16 0.0272(12) 0.0260(12) 0.0399(15) -0.0056(11) 0.0083(10) -0.0016(9)
C17 0.0303(13) 0.0218(12) 0.0595(19) 0.0001(12) 0.0119(13) 0.0050(10)
C18 0.0227(12) 0.0285(13) 0.0569(18) 0.0089(13) 0.0037(11) 0.0075(10)
C19 0.0181(11) 0.0263(12) 0.0408(15) 0.0091(11) 0.0026(10) -0.0005(9)
C20 0.0210(11) 0.0347(14) 0.0393(15) 0.0142(11) -0.0075(10) -0.0008(10)
C21 0.0246(11) 0.0328(14) 0.0298(14) 0.0056(11) -0.0087(10) -0.0065(10)
C22 0.0213(10) 0.0225(12) 0.0260(12) 0.0028(10) -0.0052(8) -0.0052(9)
C23 0.0135(10) 0.0194(11) 0.0302(13) 0.0033(9) 0.0016(8) -0.0026(8)
P1 0.0342(3) 0.0314(3) 0.0265(4) 0.0006(3) 0.0018(3) 0.0050(3)
F11 0.0957(15) 0.0451(11) 0.0648(13) 0.0209(9) 0.0051(11) 0.0214(10)
F12 0.0998(16) 0.1017(16) 0.0264(10) 0.0009(10) 0.0105(9) 0.0521(13)
F13 0.0374(10) 0.0869(14) 0.0861(15) 0.0164(11) 0.0100(9) -0.0160(9)
F14 0.0408(9) 0.0755(13) 0.0669(13) -0.0282(10) -0.0113(8) -0.0054(9)
F15 0.0442(9) 0.0506(10) 0.0316(9) -0.0135(7) -0.0022(7) 0.0058(7)
F16 0.0694(11) 0.0335(9) 0.0488(11) 0.0042(7) 0.0060(8) 0.0103(8)

loop_
_atom_type_symbol
_atom_type_description
_atom_type_scat_dispersion_real
_atom_type_scat_dispersion_imag
_atom_type_scat_source
C C 0.0033 0.0016 'International Tables Vol C Tables 4.2.6.8 and 6.1.1.4'
H H 0.0000 0.0000 'International Tables Vol C Tables 4.2.6.8 and 6.1.1.4'
N N 0.0061 0.0033 'International Tables Vol C Tables 4.2.6.8 and 6.1.1.4'
F F 0.0171 0.0103 'International Tables Vol C Tables 4.2.6.8 and 6.1.1.4'
P P 0.1023 0.0942 'International Tables Vol C Tables 4.2.6.8 and 6.1.1.4'
Ru Ru -1.2594 0.8363 'International Tables Vol C Tables 4.2.6.8 and 6.1.1.4'

loop_
_geom_angle_atom_site_label_1
_geom_angle_atom_site_label_2
_geom_angle_atom_site_label_3
_geom_angle
_geom_angle_site_symmetry_1
_geom_angle_site_symmetry_3
_geom_angle_publ_flag
N2 Ru1 N2 180.00(8) . 3 ?
N2 Ru1 N3 86.43(7) . . ?
N2 Ru1 N3 93.57(7) 3 . ?
N2 Ru1 N3 93.57(7) . 3 ?
N2 Ru1 N3 86.43(7) 3 3 ?
N3 Ru1 N3 180.0 . 3 ?
N2 Ru1 N1 86.30(7) . . ?
N2 Ru1 N1 93.70(7) 3 . ?
N3 Ru1 N1 93.21(7) . . ?
N3 Ru1 N1 86.78(7) 3 . ?
N2 Ru1 N1 93.70(7) . 3 ?
N2 Ru1 N1 86.30(7) 3 3 ?
N3 Ru1 N1 86.79(7) . 3 ?
N3 Ru1 N1 93.22(7) 3 3 ?
N1 Ru1 N1 180.0 . 3 ?
C1 N1 C9 116.90(18) . . ?
C1 N1 Ru1 122.77(14) . . ?
C9 N1 Ru1 118.24(13) . . ?
C14 N2 C10 118.75(19) . . ?
C14 N2 Ru1 120.59(14) . . ?
C10 N2 Ru1 120.56(14) . . ?
C22 N3 C23 117.78(18) . . ?
C22 N3 Ru1 121.22(15) . . ?
C23 N3 Ru1 118.47(13) . . ?
N1 C1 C2 125.1(2) . . ?
N1 C1 H1A 117.4 . . ?
C2 C1 H1A 117.4 . . ?
C3 C2 C1 117.9(2) . . ?
C3 C2 H2A 121.1 . . ?
C1 C2 H2A 121.1 . . ?
C2 C3 C4 119.8(2) . . ?
C2 C3 H3A 120.1 . . ?
C4 C3 H3A 120.1 . . ?
C3 C4 C9 118.8(2) . . ?
C3 C4 C5 121.6(2) . . ?
C9 C4 C5 119.6(2) . . ?
C6 C5 C4 120.3(2) . . ?
C6 C5 H5A 119.9 . . ?
C4 C5 H5A 119.9 . . ?
C5 C6 C7 119.9(2) . . ?
C5 C6 H6A 120.1 . . ?
C7 C6 H6A 120.1 . . ?
C8 C7 C6 122.6(2) . . ?
C8 C7 H7A 118.7 . . ?
C6 C7 H7A 118.7 . . ?
C7 C8 C9 117.3(2) . . ?
C7 C8 C10 118.4(2) . . ?
C9 C8 C10 123.64(19) . . ?
N1 C9 C4 120.2(2) . . ?
N1 C9 C8 120.76(18) . . ?
C4 C9 C8 119.0(2) . . ?
N2 C10 C11 120.8(2) . . ?
N2 C10 C8 121.3(2) . . ?
C11 C10 C8 117.7(2) . . ?
C12 C11 C10 119.7(2) . . ?
C12 C11 H11A 120.1 . . ?
C10 C11 H11A 120.1 . . ?
C13 C12 C11 119.3(2) . . ?
C13 C12 H12A 120.4 . . ?
C11 C12 H12A 120.4 . . ?
C12 C13 C14 120.3(2) . . ?
C12 C13 H13A 119.8 . . ?
C14 C13 H13A 119.8 . . ?
N2 C14 C13 120.5(2) . . ?
N2 C14 C15 121.0(2) . . ?
C13 C14 C15 118.3(2) . . ?
C16 C15 C23 117.1(2) . . ?
C16 C15 C14 118.3(2) . . ?
C23 C15 C14 123.91(19) . . ?
C15 C16 C17 122.9(2) . . ?
C15 C16 H16A 118.6 . . ?
C17 C16 H16A 118.6 . . ?
C18 C17 C16 120.0(2) . . ?
C18 C17 H17A 120.0 . . ?
C16 C17 H17A 120.0 . . ?
C17 C18 C19 120.3(2) . . ?
C17 C18 H18A 119.9 . . ?
C19 C18 H18A 119.9 . . ?
C18 C19 C20 121.3(2) . . ?
C18 C19 C23 119.8(2) . . ?
C20 C19 C23 118.8(2) . . ?
C21 C20 C19 119.9(2) . . ?
C21 C20 H20A 120.0 . . ?
C19 C20 H20A 120.0 . . ?
C20 C21 C22 118.3(2) . . ?
C20 C21 H21A 120.8 . . ?
C22 C21 H21A 120.8 . . ?
N3 C22 C21 124.6(2) . . ?
N3 C22 H22A 117.7 . . ?
C21 C22 H22A 117.7 . . ?
N3 C23 C19 119.8(2) . . ?
N3 C23 C15 121.04(18) . . ?
C19 C23 C15 119.1(2) . . ?
F13 P1 F16 89.37(10) . . ?
F13 P1 F11 91.70(11) . . ?
F16 P1 F11 178.92(11) . . ?
F13 P1 F12 90.14(12) . . ?
F16 P1 F12 89.97(10) . . ?
F11 P1 F12 90.21(11) . . ?
F13 P1 F15 90.09(10) . . ?
F16 P1 F15 89.75(9) . . ?
F11 P1 F15 90.06(10) . . ?
F12 P1 F15 179.64(12) . . ?
F13 P1 F14 179.49(13) . . ?
F16 P1 F14 90.19(10) . . ?
F11 P1 F14 88.75(11) . . ?
F12 P1 F14 90.12(11) . . ?
F15 P1 F14 89.65(9) . . ?

loop_
_geom_bond_atom_site_label_1
_geom_bond_atom_site_label_2
_geom_bond_distance
_geom_bond_site_symmetry_2
_geom_bond_publ_flag
Ru1 N2 2.0383(17) . ?
Ru1 N2 2.0384(17) 3 ?
Ru1 N3 2.0930(16) . ?
Ru1 N3 2.0930(16) 3 ?
Ru1 N1 2.1019(17) . ?
Ru1 N1 2.1019(17) 3 ?
N1 C1 1.331(3) . ?
N1 C9 1.387(3) . ?
N2 C14 1.367(3) . ?
N2 C10 1.370(3) . ?
N3 C22 1.332(3) . ?
N3 C23 1.383(3) . ?
C1 C2 1.403(3) . ?
C1 H1A 0.9500 . ?
C2 C3 1.358(3) . ?
C2 H2A 0.9500 . ?
C3 C4 1.406(3) . ?
C3 H3A 0.9500 . ?
C4 C9 1.422(3) . ?
C4 C5 1.419(3) . ?
C5 C6 1.356(4) . ?
C5 H5A 0.9500 . ?
C6 C7 1.397(4) . ?
C6 H6A 0.9500 . ?
C7 C8 1.390(3) . ?
C7 H7A 0.9500 . ?
C8 C9 1.429(3) . ?
C8 C10 1.485(3) . ?
C10 C11 1.395(3) . ?
C11 C12 1.376(4) . ?
C11 H11A 0.9500 . ?
C12 C13 1.369(4) . ?
C12 H12A 0.9500 . ?
C13 C14 1.393(3) . ?
C13 H13A 0.9500 . ?
C14 C15 1.492(3) . ?
C15 C16 1.390(3) . ?
C15 C23 1.430(3) . ?
C16 C17 1.400(4) . ?
C16 H16A 0.9500 . ?
C17 C18 1.357(4) . ?
C17 H17A 0.9500 . ?
C18 C19 1.407(3) . ?
C18 H18A 0.9500 . ?
C19 C20 1.411(4) . ?
C19 C23 1.431(3) . ?
C20 C21 1.351(4) . ?
C20 H20A 0.9500 . ?
C21 C22 1.402(3) . ?
C21 H21A 0.9500 . ?
C22 H22A 0.9500 . ?
P1 F13 1.5863(18) . ?
P1 F16 1.5879(16) . ?
P1 F11 1.5896(17) . ?
P1 F12 1.5891(18) . ?
P1 F15 1.5953(16) . ?
P1 F14 1.5941(17) . ?
